data_7714297
loop_
_publ_author_name
'Aman, Michal'
'Dost\'al, Libor'
'R\%u\<zi\<cka, Ale\<s'
'Ruzickova, Zdenka'
'Jambor, Roman'

_publ_section_title
;
 B-substituted group 1 phosphides: Synthesis and reactivity
;
_journal_name_full 'Dalton Transactions'
_journal_paper_doi 10.1039/D3DT02568C
_journal_year 2023
_chemical_formula_moiety 'C72 H98 B2 Na2 O4 P2 Se2'
_chemical_formula_sum 'C72 H98 B2 Na2 O4 P2 Se2'
_chemical_formula_weight 1314.96
_space_group_crystal_system triclinic
_space_group_IT_number 2
_space_group_name_Hall '-P 1'
_space_group_name_H-M_alt 'P -1'
_atom_sites_solution_hydrogens geom
_audit_creation_method 'APEX4 v2022.10-0'
_audit_update_record
;
2023-06-06 deposited with the CCDC.	2023-10-18 downloaded from the CCDC.
;
_cell_angle_alpha 93.217(2)
_cell_angle_beta 93.157(2)
_cell_angle_gamma 102.117(2)
_cell_formula_units_Z 1
_cell_length_a 10.3398(6)
_cell_length_b 11.6405(7)
_cell_length_c 14.3578(9)
_cell_measurement_reflns_used 67540
_cell_measurement_temperature 150(2)
_cell_measurement_theta_max 26
_cell_measurement_theta_min 1
_cell_volume 1682.99(18)
_computing_structure_refinement 'SHELXL-2016/6 (Sheldrick, 2016)'
_computing_structure_solution 'SHELXT 2014/5 (Sheldrick, 2014)'
_diffrn_ambient_temperature 150(2)
_diffrn_detector_area_resol_mean 10.4167
_diffrn_measured_fraction_theta_full 0.992
_diffrn_measured_fraction_theta_max 0.992
_diffrn_measurement_device_type 'Bruker D8 - Venture'
_diffrn_measurement_method '\f and \w scans to fill the Ewald sphere'
_diffrn_radiation_type MoK\a
_diffrn_radiation_wavelength 0.71073
_diffrn_reflns_av_R_equivalents 0.0410
_diffrn_reflns_av_unetI/netI 0.0234
_diffrn_reflns_Laue_measured_fraction_full 0.992
_diffrn_reflns_Laue_measured_fraction_max 0.992
_diffrn_reflns_limit_h_max 12
_diffrn_reflns_limit_h_min -12
_diffrn_reflns_limit_k_max 14
_diffrn_reflns_limit_k_min -14
_diffrn_reflns_limit_l_max 17
_diffrn_reflns_limit_l_min -17
_diffrn_reflns_number 52468
_diffrn_reflns_point_group_measured_fraction_full 0.992
_diffrn_reflns_point_group_measured_fraction_max 0.992
_diffrn_reflns_theta_full 25.242
_diffrn_reflns_theta_max 25.998
_diffrn_reflns_theta_min 2.366
_diffrn_source 'sealed X-ray tube'
_exptl_absorpt_coefficient_mu 1.206
_exptl_absorpt_correction_T_max 0.7473
_exptl_absorpt_correction_T_min 0.6317
_exptl_absorpt_correction_type multi-scan
_exptl_absorpt_process_details
;
SADABS-2016/2 - Bruker AXS area detector
scaling and absorption correction
;
_exptl_crystal_colour colourless
_exptl_crystal_density_diffrn 1.297
_exptl_crystal_description block
_exptl_crystal_F_000 692
_exptl_crystal_size_max 0.431
_exptl_crystal_size_mid 0.199
_exptl_crystal_size_min 0.046
_refine_diff_density_max 2.049
_refine_diff_density_min -1.970
_refine_diff_density_rms 0.172
_refine_ls_extinction_coef 0.050(5)
_refine_ls_extinction_expression Fc^*^=kFc[1+0.001xFc^2^\l^3^/sin(2\q)]^-1/4^
_refine_ls_extinction_method 'SHELXL-2016/6 (Sheldrick 2016)'
_refine_ls_goodness_of_fit_ref 1.139
_refine_ls_hydrogen_treatment constr
_refine_ls_matrix_type full
_refine_ls_number_parameters 405
_refine_ls_number_reflns 6572
_refine_ls_number_restraints 466
_refine_ls_restrained_S_all 1.104
_refine_ls_R_factor_all 0.0844
_refine_ls_R_factor_gt 0.0830
_refine_ls_shift/su_max 0.000
_refine_ls_shift/su_mean 0.000
_refine_ls_structure_factor_coef Fsqd
_refine_ls_weighting_details 'w=1/[\s^2^(Fo^2^)+(0.0002P)^2^+34.0586P] where P=(Fo^2^+2Fc^2^)/3'
_refine_ls_weighting_scheme calc
_refine_ls_wR_factor_gt 0.2506
_refine_ls_wR_factor_ref 0.2510
_reflns_Friedel_coverage 0.000
_reflns_number_gt 6315
_reflns_number_total 6572
_reflns_threshold_expression 'I > 2\s(I)'
_cod_data_source_file d3dt02568c7.cif
_cod_data_source_block 9
_cod_database_code 7714297
_shelx_shelxl_version_number 2016/6
_shelx_space_group_comment
;
The symmetry employed for this shelxl refinement is uniquely defined
by the following loop, which should always be used as a source of
symmetry information in preference to the above space-group names.
They are only intended as comments.
;
_exptl_absorpt_special_details
;
The ratio of minimum to maximum
apparent transmission was 0.845
;

loop_
_space_group_symop_operation_xyz
'x, y, z'
'-x, -y, -z'

loop_
_atom_site_label
_atom_site_type_symbol
_atom_site_fract_x
_atom_site_fract_y
_atom_site_fract_z
_atom_site_U_iso_or_equiv
_atom_site_adp_type
_atom_site_occupancy
_atom_site_site_symmetry_order
_atom_site_calc_flag
_atom_site_refinement_flags_posn
_atom_site_refinement_flags_adp
_atom_site_refinement_flags_occupancy
_atom_site_disorder_assembly
_atom_site_disorder_group
Se1 Se 0.66038(8) 0.55272(7) 0.60351(5) 0.0172(3) Uani 0.9520(19) 1 d . . P A 1
P1 P 0.627295 0.719584 0.663404 0.0111(4) Uani 0.917(2) 1 d . . P A 1
C30 C -0.0589(16) 0.363(2) 0.6771(13) 0.051(4) Uani 0.76(6) 1 d . . P B 1
H30A H -0.073509 0.280942 0.694798 0.061 Uiso 0.76(6) 1 calc R U P B 1
H30B H -0.144455 0.381259 0.654870 0.061 Uiso 0.76(6) 1 calc R U P B 1
C31 C 0.012(2) 0.452(2) 0.7588(16) 0.054(5) Uani 0.76(6) 1 d . . P B 1
H31A H 0.002916 0.533646 0.748590 0.065 Uiso 0.76(6) 1 calc R U P B 1
H31B H -0.021243 0.429792 0.819831 0.065 Uiso 0.76(6) 1 calc R U P B 1
P1A P 0.864293 0.959146 0.910501 0.0111(4) Uani 0.083(2) 1 d . . P A 2
Se1A Se 0.9002(15) 0.7964(13) 0.8461(10) 0.0172(3) Uani 0.0480(19) 1 d . . P A 2
C31A C -0.004(7) 0.399(11) 0.753(6) 0.063(19) Uani 0.24(6) 1 d . . P B 2
H31C H -0.032469 0.313479 0.759777 0.076 Uiso 0.24(6) 1 calc R U P B 2
H31D H -0.040185 0.443106 0.802662 0.076 Uiso 0.24(6) 1 calc R U P B 2
C30A C -0.042(5) 0.429(10) 0.664(4) 0.057(17) Uani 0.24(6) 1 d . . P B 2
H30C H -0.135210 0.389753 0.644871 0.068 Uiso 0.24(6) 1 calc R U P B 2
H30D H -0.032667 0.515131 0.662020 0.068 Uiso 0.24(6) 1 calc R U P B 2
P1B P 0.572(2) 0.6922(19) 0.6429(15) 0.0111(4) Uani 0.083(2) 1 d . . P A 3
Na1 Na 0.3800(3) 0.4192(3) 0.6016(2) 0.0322(8) Uani 1 1 d . . . . .
O1 O 0.1716(6) 0.4083(7) 0.6570(4) 0.0397(15) Uani 1 1 d . . . . .
C1 C 0.4529(7) 0.7217(6) 0.6641(5) 0.0195(14) Uani 1 1 d . . . . .
B1 B 0.6750(8) 0.7748(8) 0.8039(6) 0.0200(15) Uani 1 1 d . . . . .
O2 O 0.4317(6) 0.2764(6) 0.6921(5) 0.0392(16) Uani 1 1 d . . . . .
C2 C 0.4221(7) 0.7602(7) 0.7552(6) 0.0214(14) Uani 1 1 d . . . . .
C3 C 0.5263(8) 0.7878(7) 0.8282(5) 0.0209(14) Uani 1 1 d . . . . .
C6 C 0.2598(8) 0.8040(8) 0.8610(7) 0.0304(17) Uani 1 1 d . . . . .
H6 H 0.172287 0.810818 0.873398 0.037 Uiso 1 1 calc R U . . .
C5 C 0.3561(9) 0.8277(8) 0.9299(6) 0.0318(18) Uani 1 1 d . . . . .
H5 H 0.334945 0.849257 0.991125 0.038 Uiso 1 1 calc R U . . .
C4 C 0.4904(8) 0.8216(7) 0.9140(6) 0.0279(17) Uani 1 1 d . . . . .
H4 H 0.556092 0.841568 0.964541 0.034 Uiso 1 1 calc R U . . .
C8 C 0.1931(8) 0.7417(7) 0.6920(7) 0.0300(17) Uani 1 1 d . . . . .
H8 H 0.104895 0.750147 0.699916 0.036 Uiso 1 1 calc R U . . .
C7 C 0.2882(8) 0.7685(7) 0.7690(6) 0.0269(16) Uani 1 1 d . . . . .
C9 C 0.2256(8) 0.7038(7) 0.6064(7) 0.0297(17) Uani 1 1 d . . . . .
H9 H 0.159038 0.682910 0.556516 0.036 Uiso 1 1 calc R U . . .
C10 C 0.3575(8) 0.6952(7) 0.5912(6) 0.0264(16) Uani 1 1 d . . . . .
H10 H 0.379837 0.671210 0.530931 0.032 Uiso 1 1 calc R U . A 3
C13 C 0.6871(10) 1.0153(8) 0.5131(7) 0.036(2) Uani 1 1 d . . . . .
H13 H 0.649865 1.082826 0.507930 0.043 Uiso 1 1 calc R U . . .
C12 C 0.6349(9) 0.9296(7) 0.5712(6) 0.0281(17) Uani 1 1 d . . . . .
H12 H 0.561013 0.938232 0.605362 0.034 Uiso 1 1 calc R U . . .
C11 C 0.6895(8) 0.8293(7) 0.5807(5) 0.0213(14) Uani 1 1 d . . . . .
C14 C 0.7939(10) 1.0027(8) 0.4624(7) 0.039(2) Uani 1 1 d . . . . .
H14 H 0.829079 1.060866 0.421430 0.047 Uiso 1 1 calc R U . . .
C16 C 0.7965(9) 0.8203(8) 0.5300(6) 0.0315(18) Uani 1 1 d . . . . .
H16 H 0.835214 0.753567 0.535296 0.038 Uiso 1 1 calc R U . . .
C15 C 0.8490(10) 0.9058(9) 0.4715(7) 0.041(2) Uani 1 1 d . . . . .
H15 H 0.923172 0.897686 0.437490 0.050 Uiso 1 1 calc R U . . .
C17 C 0.7800(7) 0.9019(7) 0.8001(5) 0.0187(14) Uani 1 1 d . . . . .
H17 H 0.742781 0.944258 0.749949 0.022 Uiso 1 1 calc R U . . .
C18 C 0.7956(8) 0.9825(8) 0.8895(5) 0.0271(17) Uani 1 1 d . . . . .
H18A H 0.829613 0.942716 0.941792 0.033 Uiso 1 1 calc R U . . .
H18B H 0.707545 0.996220 0.904557 0.033 Uiso 1 1 calc R U . . .
C19 C 0.8909(9) 1.1026(7) 0.8811(7) 0.0318(18) Uani 1 1 d . . . . .
H19A H 0.853271 1.146616 0.833246 0.038 Uiso 1 1 calc R U . . .
H19B H 0.901561 1.149868 0.941631 0.038 Uiso 1 1 calc R U . . .
C20 C 1.0245(9) 1.0831(8) 0.8539(7) 0.036(2) Uani 1 1 d . . . . .
H20A H 1.065309 1.045746 0.904851 0.043 Uiso 1 1 calc R U . A 2
H20B H 1.083637 1.160177 0.845920 0.043 Uiso 1 1 calc R U . A 2
C21 C 1.0122(9) 1.0050(8) 0.7632(6) 0.0316(18) Uani 1 1 d . . . . .
H21A H 0.979956 1.045507 0.710705 0.038 Uiso 1 1 calc R U . . .
H21B H 1.100084 0.989870 0.749409 0.038 Uiso 1 1 calc R U . . .
C22 C 0.9183(7) 0.8922(7) 0.7730(5) 0.0198(14) Uani 1 1 d . . . . .
H22A H 0.957433 0.849081 0.820835 0.024 Uiso 1 1 calc R U . A 2
H22B H 0.909073 0.844204 0.712915 0.024 Uiso 1 1 calc R U . A 2
C23 C 0.7267(8) 0.6697(7) 0.8549(5) 0.0211(14) Uani 1 1 d . . . . .
H23 H 0.791255 0.643556 0.813565 0.025 Uiso 1 1 calc R U . . .
C24 C 0.6153(9) 0.5605(8) 0.8641(6) 0.0307(18) Uani 1 1 d . . . . .
H24A H 0.548453 0.583048 0.904137 0.037 Uiso 1 1 calc R U . . .
H24B H 0.570868 0.533412 0.801474 0.037 Uiso 1 1 calc R U . . .
C25 C 0.6653(10) 0.4595(8) 0.9054(7) 0.039(2) Uani 1 1 d . . . . .
H25A H 0.722893 0.429657 0.861361 0.047 Uiso 1 1 calc R U . . .
H25B H 0.588901 0.394531 0.913719 0.047 Uiso 1 1 calc R U . . .
C26 C 0.7437(12) 0.4974(9) 1.0002(7) 0.045(2) Uani 1 1 d . . . . .
H26A H 0.683450 0.516888 1.047042 0.053 Uiso 1 1 calc R U . . .
H26B H 0.781939 0.431753 1.022098 0.053 Uiso 1 1 calc R U . . .
C27 C 0.8542(10) 0.6042(9) 0.9906(6) 0.038(2) Uani 1 1 d . . . . .
H27A H 0.919448 0.582010 0.948958 0.045 Uiso 1 1 calc R U . . .
H27B H 0.900402 0.631104 1.052666 0.045 Uiso 1 1 calc R U . . .
C28 C 0.7997(9) 0.7044(8) 0.9506(6) 0.0303(18) Uani 1 1 d . . . . .
H28A H 0.738391 0.729331 0.994304 0.036 Uiso 1 1 calc R U . . .
H28B H 0.873946 0.772503 0.945482 0.036 Uiso 1 1 calc R U . . .
C29 C 0.0443(10) 0.3886(12) 0.6056(8) 0.054(3) Uani 1 1 d . . . . .
H29A H 0.033926 0.320876 0.558945 0.064 Uiso 1 1 calc R U . B 1
H29B H 0.035077 0.459187 0.572639 0.064 Uiso 1 1 calc R U . B 1
C32 C 0.1539(11) 0.4398(10) 0.7524(7) 0.042(2) Uani 1 1 d . . . . .
H32A H 0.215527 0.515037 0.773613 0.051 Uiso 1 1 calc R U . B 1
H32B H 0.172338 0.378089 0.792767 0.051 Uiso 1 1 calc R U . B 1
C33 C 0.5530(11) 0.2360(11) 0.6878(9) 0.052(3) Uani 1 1 d . . . . .
H33A H 0.630210 0.303075 0.697109 0.063 Uiso 1 1 calc R U . . .
H33B H 0.556495 0.193917 0.626429 0.063 Uiso 1 1 calc R U . . .
C34 C 0.5537(12) 0.1521(9) 0.7670(9) 0.051(3) Uani 1 1 d . . . . .
H34A H 0.600647 0.088709 0.750318 0.061 Uiso 1 1 calc R U . . .
H34B H 0.595635 0.195122 0.826178 0.061 Uiso 1 1 calc R U . . .
C35 C 0.4098(13) 0.1042(11) 0.7745(10) 0.061(3) Uani 1 1 d . . . . .
H35A H 0.391674 0.076850 0.837463 0.073 Uiso 1 1 calc R U . . .
H35B H 0.375018 0.038483 0.726903 0.073 Uiso 1 1 calc R U . . .
C36 C 0.3512(11) 0.2113(10) 0.7563(9) 0.050(3) Uani 1 1 d . . . . .
H36A H 0.258574 0.186280 0.729473 0.060 Uiso 1 1 calc R U . . .
H36B H 0.351968 0.259957 0.815206 0.060 Uiso 1 1 calc R U . . .

loop_
_atom_site_aniso_label
_atom_site_aniso_U_11
_atom_site_aniso_U_22
_atom_site_aniso_U_33
_atom_site_aniso_U_23
_atom_site_aniso_U_13
_atom_site_aniso_U_12
Se1 0.0212(5) 0.0146(4) 0.0161(4) -0.0019(3) 0.0018(3) 0.0054(3)
P1 0.0101(10) 0.0125(9) 0.0106(9) -0.0009(7) 0.0007(7) 0.0028(7)
C30 0.032(6) 0.055(11) 0.072(9) 0.030(7) 0.010(5) 0.013(7)
C31 0.060(9) 0.073(13) 0.044(7) 0.016(8) 0.024(6) 0.038(9)
P1A 0.0101(10) 0.0125(9) 0.0106(9) -0.0009(7) 0.0007(7) 0.0028(7)
Se1A 0.0212(5) 0.0146(4) 0.0161(4) -0.0019(3) 0.0018(3) 0.0054(3)
C31A 0.050(10) 0.09(6) 0.053(13) 0.01(3) 0.019(12) 0.024(17)
C30A 0.033(14) 0.08(5) 0.054(14) 0.00(2) 0.010(10) 0.01(2)
P1B 0.0101(10) 0.0125(9) 0.0106(9) -0.0009(7) 0.0007(7) 0.0028(7)
Na1 0.0272(17) 0.042(2) 0.0284(18) 0.0110(15) 0.0048(14) 0.0065(15)
O1 0.030(3) 0.060(4) 0.029(3) 0.002(3) 0.003(2) 0.011(3)
C1 0.016(3) 0.018(3) 0.025(3) 0.000(3) 0.001(2) 0.003(3)
B1 0.020(3) 0.024(4) 0.015(3) -0.008(3) -0.001(3) 0.006(3)
O2 0.028(3) 0.039(4) 0.053(4) 0.021(3) 0.006(3) 0.006(3)
C2 0.019(3) 0.018(3) 0.027(3) 0.000(3) 0.003(3) 0.004(3)
C3 0.020(3) 0.019(4) 0.022(3) -0.001(3) 0.004(3) 0.001(3)
C6 0.023(4) 0.031(4) 0.041(4) 0.003(3) 0.012(3) 0.012(3)
C5 0.032(4) 0.035(5) 0.031(4) 0.002(4) 0.015(3) 0.010(4)
C4 0.026(4) 0.031(4) 0.026(4) -0.003(3) 0.007(3) 0.006(3)
C8 0.019(4) 0.028(4) 0.042(4) 0.004(3) 0.000(3) 0.005(3)
C7 0.020(3) 0.021(4) 0.040(4) 0.001(3) 0.002(3) 0.005(3)
C9 0.019(3) 0.028(4) 0.041(4) 0.002(3) -0.005(3) 0.005(3)
C10 0.023(3) 0.027(4) 0.028(4) -0.001(3) -0.004(3) 0.007(3)
C13 0.044(5) 0.030(4) 0.036(5) 0.010(4) 0.002(4) 0.009(4)
C12 0.029(4) 0.027(4) 0.030(4) 0.005(3) 0.002(3) 0.009(3)
C11 0.022(3) 0.021(3) 0.020(3) 0.000(3) 0.001(3) 0.003(3)
C14 0.051(5) 0.031(4) 0.035(5) 0.011(4) 0.010(4) 0.003(4)
C16 0.034(4) 0.029(4) 0.034(5) 0.008(3) 0.011(3) 0.008(3)
C15 0.043(5) 0.041(5) 0.043(5) 0.013(4) 0.022(4) 0.008(4)
C17 0.017(3) 0.025(3) 0.014(3) 0.000(3) 0.000(2) 0.006(3)
C18 0.020(4) 0.037(4) 0.018(4) -0.005(3) 0.003(3) -0.007(3)
C19 0.033(4) 0.024(4) 0.035(5) -0.003(3) 0.007(4) -0.001(3)
C20 0.024(4) 0.034(4) 0.042(5) -0.010(4) 0.002(4) -0.007(3)
C21 0.024(4) 0.038(4) 0.030(4) 0.002(3) 0.007(3) 0.000(3)
C22 0.009(3) 0.037(4) 0.011(3) -0.002(3) 0.001(2) 0.002(3)
C23 0.024(4) 0.022(3) 0.019(3) 0.002(3) 0.005(3) 0.006(3)
C24 0.031(4) 0.031(4) 0.028(4) 0.002(3) 0.002(3) 0.002(3)
C25 0.048(6) 0.027(4) 0.037(5) 0.007(4) 0.000(4) -0.001(4)
C26 0.062(6) 0.035(5) 0.035(5) 0.014(4) -0.005(4) 0.005(4)
C27 0.044(5) 0.042(5) 0.026(4) 0.008(4) -0.009(4) 0.006(4)
C28 0.039(5) 0.028(4) 0.022(4) 0.001(3) 0.001(3) 0.003(3)
C29 0.032(5) 0.083(8) 0.044(5) -0.002(5) 0.001(4) 0.010(5)
C32 0.051(5) 0.046(6) 0.032(4) 0.005(4) 0.007(4) 0.016(5)
C33 0.041(5) 0.054(6) 0.071(8) 0.014(5) 0.015(5) 0.023(5)
C34 0.058(6) 0.031(5) 0.066(7) -0.003(4) -0.009(5) 0.018(4)
C35 0.069(6) 0.046(6) 0.070(8) 0.026(6) -0.001(6) 0.011(5)
C36 0.036(5) 0.051(6) 0.064(7) 0.027(5) 0.014(5) 0.004(4)

loop_
_atom_type_symbol
_atom_type_description
_atom_type_scat_dispersion_real
_atom_type_scat_dispersion_imag
_atom_type_scat_source
C C 0.0033 0.0016 'International Tables Vol C Tables 4.2.6.8 and 6.1.1.4'
H H 0.0000 0.0000 'International Tables Vol C Tables 4.2.6.8 and 6.1.1.4'
B B 0.0013 0.0007 'International Tables Vol C Tables 4.2.6.8 and 6.1.1.4'
Na Na 0.0362 0.0249 'International Tables Vol C Tables 4.2.6.8 and 6.1.1.4'
P P 0.1023 0.0942 'International Tables Vol C Tables 4.2.6.8 and 6.1.1.4'
Se Se -0.0929 2.2259 'International Tables Vol C Tables 4.2.6.8 and 6.1.1.4'
O O 0.0106 0.0060 'International Tables Vol C Tables 4.2.6.8 and 6.1.1.4'

loop_
_geom_angle_atom_site_label_1
_geom_angle_atom_site_label_2
_geom_angle_atom_site_label_3
_geom_angle
_geom_angle_site_symmetry_1
_geom_angle_site_symmetry_3
_geom_angle_publ_flag
P1 Se1 Na1 96.75(8) . . ?
P1 Se1 Na1 101.40(8) . 2_666 ?
Na1 Se1 Na1 89.24(9) . 2_666 ?
C1 P1 C11 103.5(3) . . ?
C1 P1 B1 96.3(3) . . ?
C11 P1 B1 115.0(3) . . ?
C1 P1 Se1 112.3(2) . . ?
C11 P1 Se1 105.7(2) . . ?
B1 P1 Se1 122.3(2) . . ?
C29 C30 C31 99.1(16) . . ?
C29 C30 H30A 111.9 . . ?
C31 C30 H30A 111.9 . . ?
C29 C30 H30B 111.9 . . ?
C31 C30 H30B 111.9 . . ?
H30A C30 H30B 109.6 . . ?
C32 C31 C30 101.1(15) . . ?
C32 C31 H31A 111.6 . . ?
C30 C31 H31A 111.6 . . ?
C32 C31 H31B 111.6 . . ?
C30 C31 H31B 111.6 . . ?
H31A C31 H31B 109.4 . . ?
Se1A P1A C20 98.9(5) . . ?
Se1A P1A C22 41.7(4) . . ?
C20 P1A C22 67.8(3) . . ?
P1A Se1A B1 79.5(5) . . ?
C30A C31A C32 100(6) . . ?
C30A C31A H31C 111.7 . . ?
C32 C31A H31C 111.7 . . ?
C30A C31A H31D 111.7 . . ?
C32 C31A H31D 111.7 . . ?
H31C C31A H31D 109.5 . . ?
C29 C30A C31A 104(7) . . ?
C29 C30A H30C 110.9 . . ?
C31A C30A H30C 110.9 . . ?
C29 C30A H30D 110.9 . . ?
C31A C30A H30D 110.9 . . ?
H30C C30A H30D 108.9 . . ?
C1 P1B C11 109.9(13) . . ?
C1 P1B C10 33.1(6) . . ?
C11 P1B C10 104.9(10) . . ?
C1 P1B Na1 83.1(10) . . ?
C11 P1B Na1 143.9(10) . . ?
C10 P1B Na1 67.4(6) . . ?
O2 Na1 O1 94.6(3) . . ?
O2 Na1 Se1 94.01(19) . . ?
O1 Na1 Se1 147.4(2) . . ?
O2 Na1 Se1 136.0(2) . 2_666 ?
O1 Na1 Se1 104.3(2) . 2_666 ?
Se1 Na1 Se1 90.76(9) . 2_666 ?
O2 Na1 P1B 116.4(4) . . ?
O1 Na1 P1B 111.6(4) . . ?
O2 Na1 Na1 124.3(2) . 2_666 ?
O1 Na1 Na1 140.8(2) . 2_666 ?
Se1 Na1 Na1 45.49(7) . 2_666 ?
Se1 Na1 Na1 45.27(7) 2_666 2_666 ?
P1B Na1 Na1 58.4(4) . 2_666 ?
C32 O1 C29 108.0(8) . . ?
C32 O1 Na1 122.1(6) . . ?
C29 O1 Na1 129.3(6) . . ?
C10 C1 P1B 113.2(11) . . ?
C10 C1 C2 121.2(7) . . ?
P1B C1 C2 125.0(11) . . ?
C10 C1 P1 128.5(6) . . ?
C2 C1 P1 110.3(5) . . ?
C23 B1 C3 114.3(7) . . ?
C23 B1 C17 118.1(6) . . ?
C3 B1 C17 113.6(6) . . ?
C23 B1 P1 107.9(5) . . ?
C3 B1 P1 96.2(5) . . ?
C17 B1 P1 103.4(5) . . ?
C23 B1 Se1A 60.5(5) . . ?
C3 B1 Se1A 151.1(6) . . ?
C17 B1 Se1A 58.5(5) . . ?
C36 O2 C33 109.3(8) . . ?
C36 O2 Na1 127.4(6) . . ?
C33 O2 Na1 123.3(6) . . ?
C1 C2 C7 118.3(7) . . ?
C1 C2 C3 118.6(7) . . ?
C7 C2 C3 123.1(7) . . ?
C4 C3 C2 116.0(7) . . ?
C4 C3 B1 125.4(7) . . ?
C2 C3 B1 118.6(6) . . ?
C5 C6 C7 120.2(8) . . ?
C5 C6 H6 119.9 . . ?
C7 C6 H6 119.9 . . ?
C6 C5 C4 121.9(8) . . ?
C6 C5 H5 119.0 . . ?
C4 C5 H5 119.0 . . ?
C3 C4 C5 121.8(8) . . ?
C3 C4 H4 119.1 . . ?
C5 C4 H4 119.1 . . ?
C9 C8 C7 121.3(8) . . ?
C9 C8 H8 119.4 . . ?
C7 C8 H8 119.4 . . ?
C8 C7 C6 124.2(8) . . ?
C8 C7 C2 118.8(8) . . ?
C6 C7 C2 117.0(8) . . ?
C8 C9 C10 120.8(8) . . ?
C8 C9 H9 119.6 . . ?
C10 C9 H9 119.6 . . ?
C1 C10 C9 119.6(8) . . ?
C1 C10 P1B 33.7(7) . . ?
C9 C10 P1B 152.5(9) . . ?
C1 C10 H10 120.2 . . ?
C9 C10 H10 120.2 . . ?
P1B C10 H10 86.9 . . ?
C12 C13 C14 119.8(9) . . ?
C12 C13 H13 120.1 . . ?
C14 C13 H13 120.1 . . ?
C13 C12 C11 121.0(8) . . ?
C13 C12 H12 119.5 . . ?
C11 C12 H12 119.5 . . ?
C16 C11 C12 117.6(7) . . ?
C16 C11 P1 121.1(6) . . ?
C12 C11 P1 121.2(6) . . ?
C16 C11 P1B 125.2(9) . . ?
C12 C11 P1B 115.3(8) . . ?
C15 C14 C13 119.9(9) . . ?
C15 C14 H14 120.1 . . ?
C13 C14 H14 120.1 . . ?
C11 C16 C15 121.6(8) . . ?
C11 C16 H16 119.2 . . ?
C15 C16 H16 119.2 . . ?
C14 C15 C16 120.1(9) . . ?
C14 C15 H15 120.0 . . ?
C16 C15 H15 120.0 . . ?
C18 C17 C22 108.0(6) . . ?
C18 C17 B1 114.7(6) . . ?
C22 C17 B1 114.6(6) . . ?
C18 C17 H17 106.3 . . ?
C22 C17 H17 106.3 . . ?
B1 C17 H17 106.3 . . ?
C17 C18 C19 112.7(7) . . ?
C17 C18 H18A 109.0 . . ?
C19 C18 H18A 109.0 . . ?
C17 C18 H18B 109.0 . . ?
C19 C18 H18B 109.0 . . ?
H18A C18 H18B 107.8 . . ?
C20 C19 C18 109.8(7) . . ?
C20 C19 H19A 109.7 . . ?
C18 C19 H19A 109.7 . . ?
C20 C19 H19B 109.7 . . ?
C18 C19 H19B 109.7 . . ?
H19A C19 H19B 108.2 . . ?
C19 C20 C21 111.6(7) . . ?
C19 C20 P1A 51.5(4) . . ?
C21 C20 P1A 91.1(5) . . ?
C19 C20 H20A 109.3 . . ?
C21 C20 H20A 109.3 . . ?
P1A C20 H20A 73.1 . . ?
C19 C20 H20B 109.3 . . ?
C21 C20 H20B 109.3 . . ?
P1A C20 H20B 157.2 . . ?
H20A C20 H20B 108.0 . . ?
C22 C21 C20 109.6(7) . . ?
C22 C21 H21A 109.8 . . ?
C20 C21 H21A 109.8 . . ?
C22 C21 H21B 109.8 . . ?
C20 C21 H21B 109.8 . . ?
H21A C21 H21B 108.2 . . ?
C21 C22 C17 115.8(7) . . ?
C21 C22 P1A 90.9(5) . . ?
C17 C22 P1A 53.1(3) . . ?
C21 C22 H22A 108.3 . . ?
C17 C22 H22A 108.3 . . ?
P1A C22 H22A 73.8 . . ?
C21 C22 H22B 108.3 . . ?
C17 C22 H22B 108.3 . . ?
P1A C22 H22B 158.7 . . ?
H22A C22 H22B 107.4 . . ?
C28 C23 C24 108.0(7) . . ?
C28 C23 B1 115.6(6) . . ?
C24 C23 B1 113.2(7) . . ?
C28 C23 H23 106.5 . . ?
C24 C23 H23 106.5 . . ?
B1 C23 H23 106.5 . . ?
C25 C24 C23 113.0(7) . . ?
C25 C24 H24A 109.0 . . ?
C23 C24 H24A 109.0 . . ?
C25 C24 H24B 109.0 . . ?
C23 C24 H24B 109.0 . . ?
H24A C24 H24B 107.8 . . ?
C24 C25 C26 111.9(8) . . ?
C24 C25 H25A 109.2 . . ?
C26 C25 H25A 109.2 . . ?
C24 C25 H25B 109.2 . . ?
C26 C25 H25B 109.2 . . ?
H25A C25 H25B 107.9 . . ?
C27 C26 C25 110.0(8) . . ?
C27 C26 H26A 109.7 . . ?
C25 C26 H26A 109.7 . . ?
C27 C26 H26B 109.7 . . ?
C25 C26 H26B 109.7 . . ?
H26A C26 H26B 108.2 . . ?
C26 C27 C28 111.1(8) . . ?
C26 C27 H27A 109.4 . . ?
C28 C27 H27A 109.4 . . ?
C26 C27 H27B 109.4 . . ?
C28 C27 H27B 109.4 . . ?
H27A C27 H27B 108.0 . . ?
C23 C28 C27 112.6(7) . . ?
C23 C28 H28A 109.1 . . ?
C27 C28 H28A 109.1 . . ?
C23 C28 H28B 109.1 . . ?
C27 C28 H28B 109.1 . . ?
H28A C28 H28B 107.8 . . ?
C30A C29 O1 107(2) . . ?
O1 C29 C30 106.3(10) . . ?
O1 C29 H29A 110.5 . . ?
C30 C29 H29A 110.5 . . ?
O1 C29 H29B 110.5 . . ?
C30 C29 H29B 110.5 . . ?
H29A C29 H29B 108.7 . . ?
O1 C32 C31 107.9(12) . . ?
O1 C32 C31A 100(3) . . ?
O1 C32 H32A 110.1 . . ?
C31 C32 H32A 110.1 . . ?
O1 C32 H32B 110.1 . . ?
C31 C32 H32B 110.1 . . ?
H32A C32 H32B 108.4 . . ?
O2 C33 C34 105.9(9) . . ?
O2 C33 H33A 110.5 . . ?
C34 C33 H33A 110.5 . . ?
O2 C33 H33B 110.5 . . ?
C34 C33 H33B 110.5 . . ?
H33A C33 H33B 108.7 . . ?
C35 C34 C33 102.2(9) . . ?
C35 C34 H34A 111.3 . . ?
C33 C34 H34A 111.3 . . ?
C35 C34 H34B 111.3 . . ?
C33 C34 H34B 111.3 . . ?
H34A C34 H34B 109.2 . . ?
C34 C35 C36 101.8(9) . . ?
C34 C35 H35A 111.4 . . ?
C36 C35 H35A 111.4 . . ?
C34 C35 H35B 111.4 . . ?
C36 C35 H35B 111.4 . . ?
H35A C35 H35B 109.3 . . ?
O2 C36 C35 106.5(9) . . ?
O2 C36 H36A 110.4 . . ?
C35 C36 H36A 110.4 . . ?
O2 C36 H36B 110.4 . . ?
C35 C36 H36B 110.4 . . ?
H36A C36 H36B 108.6 . . ?

loop_
_geom_bond_atom_site_label_1
_geom_bond_atom_site_label_2
_geom_bond_distance
_geom_bond_site_symmetry_2
_geom_bond_publ_flag
Se1 P1 2.1802(7) . ?
Se1 Na1 2.986(4) . ?
Se1 Na1 2.997(3) 2_666 ?
P1 C1 1.809(7) . ?
P1 C11 1.834(8) . ?
P1 B1 2.082(8) . ?
C30 C29 1.52(2) . ?
C30 C31 1.56(4) . ?
C30 H30A 0.9900 . ?
C30 H30B 0.9900 . ?
C31 C32 1.51(2) . ?
C31 H31A 0.9900 . ?
C31 H31B 0.9900 . ?
P1A Se1A 2.173(14) . ?
P1A C20 2.183(9) . ?
P1A C22 2.224(7) . ?
Se1A B1 2.331(17) . ?
C31A C30A 1.40(13) . ?
C31A C32 1.61(8) . ?
C31A H31C 0.9900 . ?
C31A H31D 0.9900 . ?
C30A C29 1.39(5) . ?
C30A H30C 0.9900 . ?
C30A H30D 0.9900 . ?
P1B C1 1.40(2) . ?
P1B C11 2.07(2) . ?
P1B C10 2.31(2) . ?
P1B Na1 3.38(2) . ?
Na1 O2 2.297(7) . ?
Na1 O1 2.319(7) . ?
Na1 Na1 4.202(7) 2_666 ?
O1 C32 1.430(11) . ?
O1 C29 1.442(12) . ?
C1 C10 1.374(11) . ?
C1 C2 1.432(11) . ?
B1 C23 1.628(11) . ?
B1 C3 1.632(11) . ?
B1 C17 1.646(11) . ?
O2 C36 1.419(11) . ?
O2 C33 1.433(12) . ?
C2 C7 1.433(11) . ?
C2 C3 1.433(11) . ?
C3 C4 1.367(11) . ?
C6 C5 1.339(13) . ?
C6 C7 1.426(12) . ?
C6 H6 0.9500 . ?
C5 C4 1.435(12) . ?
C5 H5 0.9500 . ?
C4 H4 0.9500 . ?
C8 C9 1.365(13) . ?
C8 C7 1.414(12) . ?
C8 H8 0.9500 . ?
C9 C10 1.415(11) . ?
C9 H9 0.9500 . ?
C10 H10 0.9500 . ?
C13 C12 1.378(12) . ?
C13 C14 1.384(14) . ?
C13 H13 0.9500 . ?
C12 C11 1.409(11) . ?
C12 H12 0.9500 . ?
C11 C16 1.377(11) . ?
C14 C15 1.375(14) . ?
C14 H14 0.9500 . ?
C16 C15 1.381(12) . ?
C16 H16 0.9500 . ?
C15 H15 0.9500 . ?
C17 C18 1.528(10) . ?
C17 C22 1.528(10) . ?
C17 H17 1.0000 . ?
C18 C19 1.546(11) . ?
C18 H18A 0.9900 . ?
C18 H18B 0.9900 . ?
C19 C20 1.515(12) . ?
C19 H19A 0.9900 . ?
C19 H19B 0.9900 . ?
C20 C21 1.530(12) . ?
C20 H20A 0.9900 . ?
C20 H20B 0.9900 . ?
C21 C22 1.479(11) . ?
C21 H21A 0.9900 . ?
C21 H21B 0.9900 . ?
C22 H22A 0.9900 . ?
C22 H22B 0.9900 . ?
C23 C28 1.522(11) . ?
C23 C24 1.543(11) . ?
C23 H23 1.0000 . ?
C24 C25 1.516(13) . ?
C24 H24A 0.9900 . ?
C24 H24B 0.9900 . ?
C25 C26 1.537(13) . ?
C25 H25A 0.9900 . ?
C25 H25B 0.9900 . ?
C26 C27 1.520(14) . ?
C26 H26A 0.9900 . ?
C26 H26B 0.9900 . ?
C27 C28 1.523(13) . ?
C27 H27A 0.9900 . ?
C27 H27B 0.9900 . ?
C28 H28A 0.9900 . ?
C28 H28B 0.9900 . ?
C29 H29A 0.9900 . ?
C29 H29B 0.9900 . ?
C32 H32A 0.9900 . ?
C32 H32B 0.9900 . ?
C33 C34 1.541(16) . ?
C33 H33A 0.9900 . ?
C33 H33B 0.9900 . ?
C34 C35 1.487(17) . ?
C34 H34A 0.9900 . ?
C34 H34B 0.9900 . ?
C35 C36 1.526(16) . ?
C35 H35A 0.9900 . ?
C35 H35B 0.9900 . ?
C36 H36A 0.9900 . ?
C36 H36B 0.9900 . ?
